data_1575584
loop_
_publ_author_name
'Fan, Lin'
'Wang, Pengyang'
'He, Chang'
'Chen, Xiaoyu'
'Dai, Linlong'
'Xiong, Daokai'
'Zhong, Guofu'

_publ_section_title
;
 Regiodivergent Lewis acid catalysis of bicyclo[1.1.0]butanes with
 2-naphthols.
;
_journal_issue 39
_journal_name_full 'Chemical science'
_journal_page_first 18255
_journal_page_last 18262
_journal_paper_doi 10.1039/d5sc05468k
_journal_volume 16
_journal_year 2025
_chemical_formula_moiety 'C24 H18 O3'
_chemical_formula_sum 'C24 H18 O3'
_chemical_formula_weight 354.38
_space_group_crystal_system triclinic
_space_group_IT_number 2
_space_group_name_Hall '-P 1'
_space_group_name_H-M_alt 'P -1'
_atom_sites_solution_hydrogens geom
_atom_sites_solution_primary dual
_audit_creation_date 2025-08-14
_audit_creation_method
;
Olex2 1.5
(compiled 2021.12.09 svn.r5202d8cf for OlexSys, GUI svn.r6439)
;
_audit_update_record
;
2025-08-18 deposited with the CCDC.	2025-08-28 downloaded from the CCDC.
;
_cell_angle_alpha 103.8250(10)
_cell_angle_beta 106.2590(10)
_cell_angle_gamma 106.7550(10)
_cell_formula_units_Z 2
_cell_length_a 9.7775(2)
_cell_length_b 9.8032(2)
_cell_length_c 10.7751(2)
_cell_measurement_reflns_used 5849
_cell_measurement_temperature 193.00
_cell_measurement_theta_max 68.213
_cell_measurement_theta_min 5.025
_cell_volume 890.15(3)
_computing_cell_refinement 'SAINT V8.40B (?, 2016)'
_computing_data_reduction 'SAINT V8.40B (?, 2016)'
_computing_molecular_graphics 'Olex2 1.5 (Dolomanov et al., 2009)'
_computing_publication_material 'Olex2 1.5 (Dolomanov et al., 2009)'
_computing_structure_refinement 'SHELXL 2018/3 (Sheldrick, 2015)'
_computing_structure_solution 'SHELXT 2018/2 (Sheldrick, 2018)'
_diffrn_ambient_temperature 193.00
_diffrn_measured_fraction_theta_full 0.975
_diffrn_measured_fraction_theta_max 0.975
_diffrn_measurement_device_type 'Bruker D8 Venture'
_diffrn_measurement_method '\f and \w scans'
_diffrn_radiation_type CuK\a
_diffrn_radiation_wavelength 1.54178
_diffrn_reflns_av_R_equivalents 0.0321
_diffrn_reflns_av_unetI/netI 0.0318
_diffrn_reflns_Laue_measured_fraction_full 0.975
_diffrn_reflns_Laue_measured_fraction_max 0.975
_diffrn_reflns_limit_h_max 11
_diffrn_reflns_limit_h_min -11
_diffrn_reflns_limit_k_max 11
_diffrn_reflns_limit_k_min -11
_diffrn_reflns_limit_l_max 12
_diffrn_reflns_limit_l_min -10
_diffrn_reflns_number 9905
_diffrn_reflns_point_group_measured_fraction_full 0.975
_diffrn_reflns_point_group_measured_fraction_max 0.975
_diffrn_reflns_theta_full 67.679
_diffrn_reflns_theta_max 68.247
_diffrn_reflns_theta_min 4.559
_diffrn_source_current 1.1
_diffrn_source_power 0.05500000000000001
_diffrn_source_voltage 50.0
_diffrn_standards_number 0
_exptl_absorpt_coefficient_mu 0.692
_exptl_absorpt_correction_T_max 0.3200
_exptl_absorpt_correction_T_min 0.2106
_exptl_absorpt_correction_type multi-scan
_exptl_absorpt_process_details
;
SADABS-2016/2 (Bruker,2016/2) was used for absorption correction.
wR2(int) was 0.1251 before and 0.0464 after correction.
The Ratio of minimum to maximum transmission is 0.6581.
The \l/2 correction factor is Not present.
;
_exptl_crystal_density_diffrn 1.322
_exptl_crystal_description block
_exptl_crystal_F_000 372
_exptl_crystal_size_max 0.13
_exptl_crystal_size_mid 0.12
_exptl_crystal_size_min 0.11
_refine_diff_density_max 0.219
_refine_diff_density_min -0.204
_refine_diff_density_rms 0.035
_refine_ls_extinction_method none
_refine_ls_goodness_of_fit_ref 1.042
_refine_ls_hydrogen_treatment constr
_refine_ls_matrix_type full
_refine_ls_number_parameters 244
_refine_ls_number_reflns 3172
_refine_ls_number_restraints 0
_refine_ls_restrained_S_all 1.042
_refine_ls_R_factor_all 0.0419
_refine_ls_R_factor_gt 0.0380
_refine_ls_shift/su_max 0.000
_refine_ls_shift/su_mean 0.000
_refine_ls_structure_factor_coef Fsqd
_refine_ls_weighting_details 'w=1/[\s^2^(Fo^2^)+(0.0542P)^2^+0.2006P] where P=(Fo^2^+2Fc^2^)/3'
_refine_ls_weighting_scheme calc
_refine_ls_wR_factor_gt 0.1001
_refine_ls_wR_factor_ref 0.1042
_reflns_Friedel_coverage 0.000
_reflns_number_gt 2861
_reflns_number_total 3172
_reflns_threshold_expression 'I > 2\s(I)'
_cod_data_source_file d5sc05468k2.cif
_cod_data_source_block cu_nb_fl_cu_4y_0m
_cod_depositor_comments 'Adding full bibliography for 1575583--1575585.cif.'
_cod_database_code 1575584
_shelx_shelxl_version_number 2018/3
_shelx_space_group_comment
;
The symmetry employed for this shelxl refinement is uniquely defined
by the following loop, which should always be used as a source of
symmetry information in preference to the above space-group names.
They are only intended as comments.
;
_shelx_estimated_absorpt_t_max 0.928
_shelx_estimated_absorpt_t_min 0.915
_olex2_refinement_description
;
1. Fixed Uiso
 At 1.2 times of:
  All C(H) groups, All C(H,H) groups
2.a Secondary CH2 refined with riding coordinates:
 C1(H1A,H1B), C16(H16A,H16B), C17(H17A,H17B)
2.b Aromatic/amide H refined with riding coordinates:
 C3(H3), C6(H6), C11(H11), C12(H12), C13(H13), C14(H14), C15(H15), C20(H20),
 C21(H21), C22(H22), C23(H23), C24(H24)
;
_olex2_submission_special_instructions 'No special instructions were received'

loop_
_space_group_symop_operation_xyz
'x, y, z'
'-x, -y, -z'

loop_
_atom_site_label
_atom_site_type_symbol
_atom_site_fract_x
_atom_site_fract_y
_atom_site_fract_z
_atom_site_U_iso_or_equiv
_atom_site_adp_type
_atom_site_occupancy
_atom_site_site_symmetry_order
_atom_site_calc_flag
_atom_site_refinement_flags_posn
_atom_site_refinement_flags_adp
_atom_site_refinement_flags_occupancy
_atom_site_disorder_assembly
_atom_site_disorder_group
O1 O 0.43631(11) 0.78315(10) 0.88269(10) 0.0390(2) Uani 1 1 d . . . . .
O2 O 0.63728(11) 0.74890(10) 1.02617(9) 0.0385(2) Uani 1 1 d . . . . .
O3 O 0.52232(12) 0.04149(12) 0.74492(12) 0.0484(3) Uani 1 1 d . . . . .
C1 C 0.58391(16) 0.86229(15) 0.99246(15) 0.0393(3) Uani 1 1 d . . . . .
H1A H 0.575272 0.926875 1.073602 0.047 Uiso 1 1 calc R U . . .
H1B H 0.656596 0.927889 0.962976 0.047 Uiso 1 1 calc R U . . .
C2 C 0.44280(14) 0.64654(14) 0.81790(14) 0.0319(3) Uani 1 1 d . . . . .
C3 C 0.34517(14) 0.54092(14) 0.68852(13) 0.0325(3) Uani 1 1 d . . . . .
H3 H 0.263603 0.556318 0.628682 0.039 Uiso 1 1 calc R U . . .
C4 C 0.37668(14) 0.41101(14) 0.65390(13) 0.0310(3) Uani 1 1 d . . . . .
C5 C 0.49635(14) 0.38832(14) 0.74344(13) 0.0309(3) Uani 1 1 d . . . . .
C6 C 0.59299(14) 0.49413(14) 0.87224(13) 0.0321(3) Uani 1 1 d . . . . .
H6 H 0.673648 0.478726 0.933233 0.038 Uiso 1 1 calc R U . . .
C7 C 0.56208(14) 0.62489(14) 0.90484(13) 0.0320(3) Uani 1 1 d . . . . .
C8 C 0.48069(14) 0.23109(14) 0.65938(13) 0.0324(3) Uani 1 1 d . . . . .
C9 C 0.58108(15) 0.15360(14) 0.71900(14) 0.0349(3) Uani 1 1 d . . . . .
C10 C 0.74828(15) 0.20963(14) 0.74249(13) 0.0341(3) Uani 1 1 d . . . . .
C11 C 0.82290(17) 0.34221(16) 0.72316(16) 0.0418(3) Uani 1 1 d . . . . .
H11 H 0.767098 0.401344 0.694535 0.050 Uiso 1 1 calc R U . . .
C12 C 0.97844(17) 0.38842(17) 0.74551(17) 0.0467(4) Uani 1 1 d . . . . .
H12 H 1.028961 0.479387 0.732584 0.056 Uiso 1 1 calc R U . . .
C13 C 1.06039(16) 0.30254(17) 0.78658(15) 0.0426(3) Uani 1 1 d . . . . .
H13 H 1.167064 0.334772 0.802154 0.051 Uiso 1 1 calc R U . . .
C14 C 0.98687(17) 0.16965(17) 0.80495(15) 0.0422(3) Uani 1 1 d . . . . .
H14 H 1.042773 0.109997 0.832048 0.051 Uiso 1 1 calc R U . . .
C15 C 0.83231(16) 0.12385(16) 0.78388(14) 0.0379(3) Uani 1 1 d . . . . .
H15 H 0.782576 0.033180 0.797631 0.045 Uiso 1 1 calc R U . . .
C16 C 0.45689(15) 0.25019(15) 0.51472(13) 0.0352(3) Uani 1 1 d . . . . .
H16A H 0.533158 0.343091 0.516261 0.042 Uiso 1 1 calc R U . . .
H16B H 0.440287 0.158705 0.439709 0.042 Uiso 1 1 calc R U . . .
C17 C 0.30239(15) 0.14574(15) 0.60073(14) 0.0348(3) Uani 1 1 d . . . . .
H17A H 0.254400 0.154703 0.670352 0.042 Uiso 1 1 calc R U . . .
H17B H 0.264190 0.039492 0.537851 0.042 Uiso 1 1 calc R U . . .
C18 C 0.30584(14) 0.26618(14) 0.52743(13) 0.0324(3) Uani 1 1 d . . . . .
C19 C 0.17214(15) 0.24673(14) 0.40616(13) 0.0339(3) Uani 1 1 d . . . . .
C20 C 0.19358(17) 0.27132(16) 0.29019(14) 0.0399(3) Uani 1 1 d . . . . .
H20 H 0.294073 0.301552 0.287981 0.048 Uiso 1 1 calc R U . . .
C21 C 0.06889(18) 0.25196(17) 0.17740(15) 0.0462(4) Uani 1 1 d . . . . .
H21 H 0.084530 0.268291 0.098150 0.055 Uiso 1 1 calc R U . . .
C22 C -0.07763(17) 0.20917(16) 0.17942(16) 0.0455(4) Uani 1 1 d . . . . .
H22 H -0.162531 0.196051 0.101876 0.055 Uiso 1 1 calc R U . . .
C23 C -0.10034(17) 0.18549(17) 0.29471(16) 0.0446(4) Uani 1 1 d . . . . .
H23 H -0.200877 0.156744 0.296869 0.054 Uiso 1 1 calc R U . . .
C24 C 0.02374(16) 0.20371(16) 0.40721(15) 0.0407(3) Uani 1 1 d . . . . .
H24 H 0.007412 0.186671 0.486003 0.049 Uiso 1 1 calc R U . . .

loop_
_atom_site_aniso_label
_atom_site_aniso_U_11
_atom_site_aniso_U_22
_atom_site_aniso_U_33
_atom_site_aniso_U_23
_atom_site_aniso_U_13
_atom_site_aniso_U_12
O1 0.0380(5) 0.0297(5) 0.0438(5) 0.0069(4) 0.0116(4) 0.0139(4)
O2 0.0390(5) 0.0326(5) 0.0352(5) 0.0059(4) 0.0084(4) 0.0119(4)
O3 0.0490(6) 0.0424(6) 0.0683(7) 0.0306(5) 0.0297(5) 0.0208(5)
C1 0.0384(7) 0.0293(7) 0.0419(8) 0.0067(6) 0.0104(6) 0.0107(6)
C2 0.0313(6) 0.0276(6) 0.0388(7) 0.0118(5) 0.0160(5) 0.0107(5)
C3 0.0285(6) 0.0342(7) 0.0356(7) 0.0144(5) 0.0121(5) 0.0112(5)
C4 0.0287(6) 0.0305(6) 0.0323(6) 0.0109(5) 0.0127(5) 0.0080(5)
C5 0.0307(6) 0.0295(6) 0.0346(7) 0.0126(5) 0.0150(5) 0.0107(5)
C6 0.0303(6) 0.0324(7) 0.0336(7) 0.0129(5) 0.0115(5) 0.0114(5)
C7 0.0305(6) 0.0296(6) 0.0316(6) 0.0085(5) 0.0120(5) 0.0068(5)
C8 0.0322(7) 0.0293(6) 0.0349(7) 0.0100(5) 0.0137(5) 0.0105(5)
C9 0.0394(7) 0.0307(7) 0.0365(7) 0.0107(5) 0.0168(6) 0.0144(6)
C10 0.0374(7) 0.0323(7) 0.0312(6) 0.0077(5) 0.0126(5) 0.0144(6)
C11 0.0407(8) 0.0381(7) 0.0532(9) 0.0187(7) 0.0202(7) 0.0193(6)
C12 0.0421(8) 0.0412(8) 0.0620(10) 0.0202(7) 0.0250(7) 0.0159(7)
C13 0.0352(7) 0.0471(8) 0.0412(8) 0.0081(6) 0.0137(6) 0.0163(6)
C14 0.0424(8) 0.0452(8) 0.0392(8) 0.0125(6) 0.0111(6) 0.0231(7)
C15 0.0428(8) 0.0358(7) 0.0346(7) 0.0118(6) 0.0123(6) 0.0168(6)
C16 0.0355(7) 0.0364(7) 0.0334(7) 0.0101(5) 0.0141(5) 0.0137(6)
C17 0.0337(7) 0.0301(7) 0.0377(7) 0.0102(5) 0.0133(5) 0.0091(5)
C18 0.0318(7) 0.0308(7) 0.0325(7) 0.0089(5) 0.0130(5) 0.0100(5)
C19 0.0341(7) 0.0274(6) 0.0336(7) 0.0064(5) 0.0095(5) 0.0088(5)
C20 0.0383(7) 0.0381(7) 0.0382(7) 0.0124(6) 0.0127(6) 0.0099(6)
C21 0.0499(9) 0.0441(8) 0.0371(8) 0.0154(6) 0.0102(6) 0.0125(7)
C22 0.0421(8) 0.0356(7) 0.0429(8) 0.0097(6) 0.0013(6) 0.0104(6)
C23 0.0339(7) 0.0404(8) 0.0480(8) 0.0087(6) 0.0089(6) 0.0099(6)
C24 0.0357(7) 0.0419(8) 0.0384(7) 0.0096(6) 0.0124(6) 0.0112(6)

loop_
_atom_type_symbol
_atom_type_description
_atom_type_scat_dispersion_real
_atom_type_scat_dispersion_imag
_atom_type_scat_source
C C 0.0181 0.0091 'International Tables Vol C Tables 4.2.6.8 and 6.1.1.4'
H H 0.0000 0.0000 'International Tables Vol C Tables 4.2.6.8 and 6.1.1.4'
O O 0.0492 0.0322 'International Tables Vol C Tables 4.2.6.8 and 6.1.1.4'

loop_
_geom_angle_atom_site_label_1
_geom_angle_atom_site_label_2
_geom_angle_atom_site_label_3
_geom_angle
_geom_angle_site_symmetry_1
_geom_angle_site_symmetry_3
_geom_angle_publ_flag
C2 O1 C1 103.49(10) . . ?
C7 O2 C1 103.51(10) . . ?
O1 C1 O2 106.81(10) . . ?
O1 C1 H1A 110.4 . . ?
O1 C1 H1B 110.4 . . ?
O2 C1 H1A 110.4 . . ?
O2 C1 H1B 110.4 . . ?
H1A C1 H1B 108.6 . . ?
O1 C2 C3 127.58(12) . . ?
C7 C2 O1 109.39(11) . . ?
C7 C2 C3 123.00(12) . . ?
C2 C3 H3 122.9 . . ?
C4 C3 C2 114.29(12) . . ?
C4 C3 H3 122.9 . . ?
C3 C4 C5 122.54(12) . . ?
C3 C4 C18 134.34(12) . . ?
C5 C4 C18 103.12(11) . . ?
C4 C5 C8 101.97(11) . . ?
C6 C5 C4 122.77(12) . . ?
C6 C5 C8 135.26(12) . . ?
C5 C6 H6 122.9 . . ?
C5 C6 C7 114.18(12) . . ?
C7 C6 H6 122.9 . . ?
O2 C7 C6 127.37(12) . . ?
C2 C7 O2 109.40(11) . . ?
C2 C7 C6 123.19(12) . . ?
C5 C8 C16 99.66(10) . . ?
C5 C8 C17 100.51(10) . . ?
C9 C8 C5 121.15(11) . . ?
C9 C8 C16 123.78(11) . . ?
C9 C8 C17 118.70(11) . . ?
C17 C8 C16 85.64(9) . . ?
O3 C9 C8 118.70(12) . . ?
O3 C9 C10 120.41(12) . . ?
C10 C9 C8 120.87(11) . . ?
C11 C10 C9 122.65(12) . . ?
C11 C10 C15 118.97(13) . . ?
C15 C10 C9 118.38(12) . . ?
C10 C11 H11 119.9 . . ?
C12 C11 C10 120.24(13) . . ?
C12 C11 H11 119.9 . . ?
C11 C12 H12 119.9 . . ?
C13 C12 C11 120.24(14) . . ?
C13 C12 H12 119.9 . . ?
C12 C13 H13 120.0 . . ?
C12 C13 C14 119.98(13) . . ?
C14 C13 H13 120.0 . . ?
C13 C14 H14 120.0 . . ?
C15 C14 C13 119.97(13) . . ?
C15 C14 H14 120.0 . . ?
C10 C15 H15 119.7 . . ?
C14 C15 C10 120.60(13) . . ?
C14 C15 H15 119.7 . . ?
C8 C16 H16A 114.9 . . ?
C8 C16 H16B 114.9 . . ?
H16A C16 H16B 112.0 . . ?
C18 C16 C8 82.24(9) . . ?
C18 C16 H16A 114.9 . . ?
C18 C16 H16B 114.9 . . ?
C8 C17 H17A 114.8 . . ?
C8 C17 H17B 114.8 . . ?
C8 C17 C18 82.82(9) . . ?
H17A C17 H17B 111.9 . . ?
C18 C17 H17A 114.8 . . ?
C18 C17 H17B 114.8 . . ?
C4 C18 C16 99.58(10) . . ?
C4 C18 C17 99.56(10) . . ?
C17 C18 C16 85.53(9) . . ?
C19 C18 C4 119.57(11) . . ?
C19 C18 C16 122.64(11) . . ?
C19 C18 C17 122.71(11) . . ?
C20 C19 C18 120.52(12) . . ?
C20 C19 C24 118.70(13) . . ?
C24 C19 C18 120.78(12) . . ?
C19 C20 H20 119.8 . . ?
C19 C20 C21 120.31(13) . . ?
C21 C20 H20 119.8 . . ?
C20 C21 H21 119.7 . . ?
C22 C21 C20 120.53(14) . . ?
C22 C21 H21 119.7 . . ?
C21 C22 H22 120.1 . . ?
C21 C22 C23 119.72(14) . . ?
C23 C22 H22 120.1 . . ?
C22 C23 H23 120.0 . . ?
C22 C23 C24 119.92(14) . . ?
C24 C23 H23 120.0 . . ?
C19 C24 H24 119.6 . . ?
C23 C24 C19 120.81(13) . . ?
C23 C24 H24 119.6 . . ?

loop_
_geom_bond_atom_site_label_1
_geom_bond_atom_site_label_2
_geom_bond_distance
_geom_bond_site_symmetry_2
_geom_bond_publ_flag
O1 C1 1.4296(16) . ?
O1 C2 1.3827(15) . ?
O2 C1 1.4356(16) . ?
O2 C7 1.3836(15) . ?
O3 C9 1.2200(16) . ?
C1 H1A 0.9900 . ?
C1 H1B 0.9900 . ?
C2 C3 1.3864(18) . ?
C2 C7 1.3815(19) . ?
C3 H3 0.9500 . ?
C3 C4 1.3855(18) . ?
C4 C5 1.4035(18) . ?
C4 C18 1.5273(17) . ?
C5 C6 1.3811(18) . ?
C5 C8 1.5292(18) . ?
C6 H6 0.9500 . ?
C6 C7 1.3877(18) . ?
C8 C9 1.5045(18) . ?
C8 C16 1.5749(18) . ?
C8 C17 1.5582(18) . ?
C9 C10 1.4908(18) . ?
C10 C11 1.3902(19) . ?
C10 C15 1.3977(18) . ?
C11 H11 0.9500 . ?
C11 C12 1.386(2) . ?
C12 H12 0.9500 . ?
C12 C13 1.384(2) . ?
C13 H13 0.9500 . ?
C13 C14 1.384(2) . ?
C14 H14 0.9500 . ?
C14 C15 1.380(2) . ?
C15 H15 0.9500 . ?
C16 H16A 0.9900 . ?
C16 H16B 0.9900 . ?
C16 C18 1.5688(18) . ?
C17 H17A 0.9900 . ?
C17 H17B 0.9900 . ?
C17 C18 1.5674(17) . ?
C18 C19 1.4945(18) . ?
C19 C20 1.3874(19) . ?
C19 C24 1.3936(19) . ?
C20 H20 0.9500 . ?
C20 C21 1.388(2) . ?
C21 H21 0.9500 . ?
C21 C22 1.380(2) . ?
C22 H22 0.9500 . ?
C22 C23 1.382(2) . ?
C23 H23 0.9500 . ?
C23 C24 1.386(2) . ?
C24 H24 0.9500 . ?

loop_
_geom_torsion_atom_site_label_1
_geom_torsion_atom_site_label_2
_geom_torsion_atom_site_label_3
_geom_torsion_atom_site_label_4
_geom_torsion
_geom_torsion_site_symmetry_1
_geom_torsion_site_symmetry_2
_geom_torsion_site_symmetry_3
_geom_torsion_site_symmetry_4
_geom_torsion_publ_flag
O1 C2 C3 C4 -177.23(11) . . . . ?
O1 C2 C7 O2 -1.46(14) . . . . ?
O1 C2 C7 C6 176.41(11) . . . . ?
O3 C9 C10 C11 -175.72(13) . . . . ?
O3 C9 C10 C15 5.1(2) . . . . ?
C1 O1 C2 C3 -164.68(13) . . . . ?
C1 O1 C2 C7 17.43(13) . . . . ?
C1 O2 C7 C2 -15.12(13) . . . . ?
C1 O2 C7 C6 167.13(13) . . . . ?
C2 O1 C1 O2 -26.75(13) . . . . ?
C2 C3 C4 C5 0.71(18) . . . . ?
C2 C3 C4 C18 -179.65(12) . . . . ?
C3 C2 C7 O2 -179.45(11) . . . . ?
C3 C2 C7 C6 -1.6(2) . . . . ?
C3 C4 C5 C6 -0.71(19) . . . . ?
C3 C4 C5 C8 179.11(11) . . . . ?
C3 C4 C18 C16 136.91(14) . . . . ?
C3 C4 C18 C17 -136.05(14) . . . . ?
C3 C4 C18 C19 0.5(2) . . . . ?
C4 C5 C6 C7 -0.41(18) . . . . ?
C4 C5 C8 C9 -176.05(11) . . . . ?
C4 C5 C8 C16 44.31(11) . . . . ?
C4 C5 C8 C17 -43.00(11) . . . . ?
C4 C18 C19 C20 101.28(15) . . . . ?
C4 C18 C19 C24 -78.68(16) . . . . ?
C5 C4 C18 C16 -43.39(11) . . . . ?
C5 C4 C18 C17 43.65(11) . . . . ?
C5 C4 C18 C19 -179.84(11) . . . . ?
C5 C6 C7 O2 178.98(11) . . . . ?
C5 C6 C7 C2 1.51(18) . . . . ?
C5 C8 C9 O3 110.61(14) . . . . ?
C5 C8 C9 C10 -71.08(16) . . . . ?
C5 C8 C16 C18 -64.23(10) . . . . ?
C5 C8 C17 C18 63.35(10) . . . . ?
C6 C5 C8 C9 3.7(2) . . . . ?
C6 C5 C8 C16 -135.90(14) . . . . ?
C6 C5 C8 C17 136.79(14) . . . . ?
C7 O2 C1 O1 25.90(13) . . . . ?
C7 C2 C3 C4 0.39(18) . . . . ?
C8 C5 C6 C7 179.84(12) . . . . ?
C8 C9 C10 C11 6.0(2) . . . . ?
C8 C9 C10 C15 -173.14(12) . . . . ?
C8 C16 C18 C4 63.50(10) . . . . ?
C8 C16 C18 C17 -35.47(9) . . . . ?
C8 C16 C18 C19 -161.88(12) . . . . ?
C8 C17 C18 C4 -63.13(10) . . . . ?
C8 C17 C18 C16 35.85(9) . . . . ?
C8 C17 C18 C19 162.21(12) . . . . ?
C9 C8 C16 C18 157.59(12) . . . . ?
C9 C8 C17 C18 -162.12(11) . . . . ?
C9 C10 C11 C12 -179.50(13) . . . . ?
C9 C10 C15 C14 179.02(12) . . . . ?
C10 C11 C12 C13 0.3(2) . . . . ?
C11 C10 C15 C14 -0.2(2) . . . . ?
C11 C12 C13 C14 0.3(2) . . . . ?
C12 C13 C14 C15 -0.8(2) . . . . ?
C13 C14 C15 C10 0.7(2) . . . . ?
C15 C10 C11 C12 -0.4(2) . . . . ?
C16 C8 C9 O3 -119.57(14) . . . . ?
C16 C8 C9 C10 58.73(18) . . . . ?
C16 C8 C17 C18 -35.68(9) . . . . ?
C16 C18 C19 C20 -24.92(19) . . . . ?
C16 C18 C19 C24 155.11(13) . . . . ?
C17 C8 C9 O3 -14.40(18) . . . . ?
C17 C8 C9 C10 163.91(11) . . . . ?
C17 C8 C16 C18 35.70(9) . . . . ?
C17 C18 C19 C20 -132.47(13) . . . . ?
C17 C18 C19 C24 47.56(18) . . . . ?
C18 C4 C5 C6 179.55(11) . . . . ?
C18 C4 C5 C8 -0.63(11) . . . . ?
C18 C19 C20 C21 179.49(13) . . . . ?
C18 C19 C24 C23 -179.93(13) . . . . ?
C19 C20 C21 C22 0.5(2) . . . . ?
C20 C19 C24 C23 0.1(2) . . . . ?
C20 C21 C22 C23 0.0(2) . . . . ?
C21 C22 C23 C24 -0.5(2) . . . . ?
C22 C23 C24 C19 0.4(2) . . . . ?
C24 C19 C20 C21 -0.5(2) . . . . ?
